data_1521912
loop_
_publ_author_name
'Seong, K.P.'
'Park, H.S.'
'Shin, J.Y.'
'Kim, H.S.'
'Choi, J.H.'
'Moon, J.H.'

_publ_section_title
;
 A study on the crystal structure of Sr Nd2 Ti4 O12
;
_journal_name_full 'Yoop Hakoechi (Journal of the Korean Ceramic Society)'
_journal_page_first 1139
_journal_page_last 1142
_journal_volume 36
_journal_year 1999
_chemical_formula_sum 'Nd O6 Sr0.5 Ti2'
_chemical_name_systematic 'Sr0.5 Nd Ti2 O6'
_space_group_IT_number 99
_symmetry_space_group_name_Hall 'P 4 -2'
_symmetry_space_group_name_H-M 'P 4 m m'
_cell_angle_alpha 90
_cell_angle_beta 90
_cell_angle_gamma 90
_cell_formula_units_Z 1
_cell_length_a 3.8568
_cell_length_b 3.8568
_cell_length_c 7.7305
_cell_volume 114.990
_citation_journal_id_ASTM YPHJAP
_cod_data_source_file Seong_YPHJAP_1999_775.cif
_cod_data_source_block Nd1O6Sr0.5Ti2
_cod_original_cell_volume 114.9905
_cod_original_formula_sum 'Nd1 O6 Sr0.5 Ti2'
_cod_database_code 1521912

loop_
_symmetry_equiv_pos_as_xyz
x,y,z
-y,x,z
-x,-y,z
y,-x,z
-x,y,z
-y,-x,z
x,-y,z
y,x,z

loop_
_atom_site_label
_atom_site_type_symbol
_atom_site_fract_x
_atom_site_fract_y
_atom_site_fract_z
_atom_site_occupancy
_atom_site_U_iso_or_equiv
Sr2 Sr+2 0 0 0.5055 0.4805 0.0
O4 O-2 0.5 0.5 0.4968 1 0.0
Ti2 Ti+4 0.5 0.5 0.7422 1 0.0
Ti1 Ti+4 0.5 0.5 0.2525 1 0.0
O3 O-2 0.5 0.5 0.0088 1 0.0
O2 O-2 0.5 0 0.7505 1 0.0
Nd2 Nd+3 0 0 0.5055 0.324 0.0
Sr1 Sr+2 0 0 0 0.0194 0.0
Nd1 Nd+3 0 0 0 0.6759 0.0
O1 O-2 0.5 0 0.2534 1 0.0
